data_2222250
loop_
_publ_author_name
'Zheng, Han'
'Liu, Dong-Qing'
'Yan, Fan-Yong'

_publ_section_title
(<i>E</i>)-2-(2-Chloro-3,3,3-trifluoroprop-1-enyl)-<i>N</i>-(2,4-dimethylphenyl)-3,3-dimethylcyclopropane-1-carboxamide
_journal_coeditor_code BT2966
_journal_issue 7
_journal_name_full 'Acta Crystallographica Section E'
_journal_page_first o1479
_journal_paper_doi 10.1107/S1600536809019813
_journal_volume 65
_journal_year 2009
_chemical_formula_iupac 'C17 H19 Cl F3 N O'
_chemical_formula_moiety 'C17 H19 Cl F3 N O'
_chemical_formula_sum 'C17 H19 Cl F3 N O'
_chemical_formula_weight 345.78
_chemical_melting_point_gt 366
_chemical_melting_point_lt 368
_chemical_name_systematic
;
(<i>E</i>)-2-(2-Chloro-3,3,3-trifluoroprop-1-enyl)-<i>N</i>-(2,4-
dimethylphenyl)-3,3-dimethylcyclopropane-1-carboxamide
;
_space_group_IT_number 2
_symmetry_cell_setting triclinic
_symmetry_space_group_name_Hall '-P 1'
_symmetry_space_group_name_H-M 'P -1'
_atom_sites_solution_hydrogens geom
_atom_sites_solution_primary direct
_atom_sites_solution_secondary difmap
_audit_creation_method SHELXL-97
_cell_angle_alpha 98.11(3)
_cell_angle_beta 94.51(3)
_cell_angle_gamma 97.60(3)
_cell_formula_units_Z 6
_cell_length_a 8.8497(18)
_cell_length_b 12.686(3)
_cell_length_c 23.891(5)
_cell_measurement_reflns_used 6424
_cell_measurement_temperature 113(2)
_cell_measurement_theta_max 27.476
_cell_measurement_theta_min 1.732
_cell_volume 2619.1(10)
_computing_cell_refinement 'CrystalClear (Rigaku/MSC, 2005)'
_computing_data_collection 'CrystalClear (Rigaku/MSC, 2005)'
_computing_data_reduction 'CrystalClear (Rigaku/MSC, 2005)'
_computing_molecular_graphics 'SHELXTL (Sheldrick, 2008)'
_computing_publication_material 'SHELXTL (Sheldrick, 2008)'
_computing_structure_refinement 'SHELXL97 (Sheldrick, 2008)'
_computing_structure_solution 'SHELXS97 (Sheldrick, 2008)'
_diffrn_ambient_temperature 113(2)
_diffrn_detector_area_resol_mean 7.31
_diffrn_measured_fraction_theta_full 0.994
_diffrn_measured_fraction_theta_max 0.994
_diffrn_measurement_device_type 'Rigaku Saturn CCD area-detector'
_diffrn_measurement_method '\w and \f'
_diffrn_radiation_monochromator confocal
_diffrn_radiation_source 'rotating anode'
_diffrn_radiation_type MoK\a
_diffrn_radiation_wavelength 0.71073
_diffrn_reflns_av_R_equivalents 0.0361
_diffrn_reflns_av_sigmaI/netI 0.0570
_diffrn_reflns_limit_h_max 10
_diffrn_reflns_limit_h_min -8
_diffrn_reflns_limit_k_max 15
_diffrn_reflns_limit_k_min -14
_diffrn_reflns_limit_l_max 28
_diffrn_reflns_limit_l_min -26
_diffrn_reflns_number 19478
_diffrn_reflns_theta_full 25.02
_diffrn_reflns_theta_max 25.02
_diffrn_reflns_theta_min 1.73
_exptl_absorpt_coefficient_mu 0.250
_exptl_absorpt_correction_T_max 0.9754
_exptl_absorpt_correction_T_min 0.9066
_exptl_absorpt_correction_type multi-scan
_exptl_absorpt_process_details '(CrystalClear; Rigaku/MSC, 2005)'
_exptl_crystal_colour colorless
_exptl_crystal_density_diffrn 1.315
_exptl_crystal_density_method 'not measured'
_exptl_crystal_description rod
_exptl_crystal_F_000 1080
_exptl_crystal_size_max 0.40
_exptl_crystal_size_mid 0.12
_exptl_crystal_size_min 0.10
_refine_diff_density_max 0.350
_refine_diff_density_min -0.388
_refine_ls_extinction_method none
_refine_ls_goodness_of_fit_ref 1.012
_refine_ls_hydrogen_treatment mixed
_refine_ls_matrix_type full
_refine_ls_number_parameters 684
_refine_ls_number_reflns 9213
_refine_ls_number_restraints 81
_refine_ls_restrained_S_all 1.029
_refine_ls_R_factor_all 0.0702
_refine_ls_R_factor_gt 0.0500
_refine_ls_shift/su_max 0.001
_refine_ls_shift/su_mean 0.000
_refine_ls_structure_factor_coef Fsqd
_refine_ls_weighting_details 'calc w=1/[\s^2^(Fo^2^)+(0.0784P)^2^] where P=(Fo^2^+2Fc^2^)/3'
_refine_ls_weighting_scheme calc
_refine_ls_wR_factor_gt 0.1217
_refine_ls_wR_factor_ref 0.1372
_reflns_number_gt 6737
_reflns_number_total 9213
_reflns_threshold_expression I>2\s(I)
_cod_data_source_file bt2966.cif
_cod_data_source_block I
_cod_depositor_comments
;
The following automatic conversions were performed:
'_symmetry_cell_setting' value 'Triclinic' changed to 'triclinic'
according to '/home/saulius/struct/CIF-dictionaries/cif_core.dic'
dictionary named 'cif_core.dic' version 2.4.1 from 2010-06-29.

Automatic conversion script
Id: cif_fix_enum 1527 2010-12-29 10:47:43Z saulius 

The following automatic conversions were performed:

'_symmetry_cell_setting' value 'Triclinic' changed to 'triclinic'
according to /home/saulius/struct/CIF-dictionaries/cif_core.dic
dictionary named 'cif_core.dic' version 2.4.1 from 2010-06-29.

Automatic conversion script
Id: cif_fix_values 1715 2011-07-08 13:25:40Z adriana 
;
_cod_original_cell_volume 2619.1(9)
_cod_database_code 2222250
_cod_database_fobs_code 2222250

loop_
_symmetry_equiv_pos_as_xyz
'x, y, z'
'-x, -y, -z'

loop_
_atom_site_type_symbol
_atom_site_label
_atom_site_fract_x
_atom_site_fract_y
_atom_site_fract_z
_atom_site_U_iso_or_equiv
_atom_site_adp_type
_atom_site_calc_flag
_atom_site_refinement_flags
_atom_site_occupancy
_atom_site_disorder_assembly
_atom_site_disorder_group
Cl Cl1 0.1893(5) 0.70100(11) 0.05532(6) 0.0636(9) Uani d PU 0.676(8) A 1
Cl Cl1' 0.2962(12) 0.7294(6) 0.06524(18) 0.080(2) Uani d PU 0.324(8) A 2
Cl Cl2 1.16008(7) 0.77856(6) 0.47489(3) 0.0481(2) Uani d . 1 . .
Cl Cl3 0.09570(7) 0.27758(5) 0.42419(2) 0.03712(17) Uani d . 1 . .
F F1 0.1708(15) 1.0056(5) 0.0636(4) 0.0613(19) Uani d PDU 0.61(3) B 3
F F2 0.2499(13) 0.8969(8) -0.0009(4) 0.073(2) Uani d PDU 0.61(3) B 3
F F3 0.0176(9) 0.8747(9) 0.0148(4) 0.079(2) Uani d PDU 0.61(3) B 3
F F1' 0.112(2) 0.9913(11) 0.0630(6) 0.062(3) Uani d PDU 0.39(3) B 4
F F2' 0.2885(14) 0.9340(17) 0.0156(8) 0.081(3) Uani d PDU 0.39(3) B 4
F F3' 0.059(2) 0.8424(12) 0.0040(5) 0.089(4) Uani d PDU 0.39(3) B 4
F F4 1.27615(18) 0.95865(14) 0.41326(7) 0.0614(5) Uani d . 1 . .
F F5 1.1713(2) 1.02023(13) 0.48606(7) 0.0680(5) Uani d . 1 . .
F F6 1.0625(2) 1.01829(12) 0.40246(8) 0.0671(5) Uani d . 1 . .
F F7 0.00296(17) 0.46689(13) 0.37332(8) 0.0616(5) Uani d . 1 . .
F F8 0.1468(2) 0.52082(13) 0.45145(7) 0.0659(5) Uani d . 1 . .
F F9 0.23130(17) 0.54775(11) 0.37203(7) 0.0475(4) Uani d . 1 . .
O O1 0.46317(18) 1.02240(12) 0.20361(6) 0.0324(4) Uani d . 1 . .
O O2 0.73814(19) 0.78140(12) 0.30027(6) 0.0336(4) Uani d . 1 . .
O O3 0.58314(18) 0.39807(12) 0.29590(6) 0.0289(4) Uani d . 1 . .
N N1 0.6568(2) 0.93710(15) 0.23332(8) 0.0295(4) Uani d D 1 . .
N N2 0.6703(2) 0.60563(14) 0.26159(7) 0.0246(4) Uani d D 1 . .
N N3 0.6016(2) 0.25305(15) 0.23034(7) 0.0268(4) Uani d D 1 . .
C C1 0.1621(4) 0.9022(2) 0.04166(11) 0.0541(8) Uani d D 1 . .
C C2 0.2011(3) 0.8357(2) 0.08589(10) 0.0394(6) Uani d . 1 A .
C C3 0.2182(3) 0.8697(2) 0.14038(10) 0.0390(6) Uani d . 1 . .
H H3 0.2040 0.9404 0.1525 0.047 Uiso calc R 1 B .
C C4 0.2583(3) 0.80473(19) 0.18437(9) 0.0330(6) Uani d . 1 B .
H H4 0.2357 0.7267 0.1724 0.040 Uiso calc R 1 . .
C C5 0.4048(3) 0.84262(18) 0.22563(9) 0.0288(5) Uani d . 1 . .
H H5 0.4587 0.7841 0.2356 0.035 Uiso calc R 1 B .
C C6 0.2473(3) 0.84135(18) 0.24663(9) 0.0302(5) Uani d . 1 B .
C C7 0.1860(3) 0.9448(2) 0.26512(11) 0.0389(6) Uani d . 1 . .
H H7A 0.2203 0.9971 0.2418 0.058 Uiso calc R 1 B .
H H7B 0.2225 0.9714 0.3041 0.058 Uiso calc R 1 . .
H H7C 0.0760 0.9316 0.2612 0.058 Uiso calc R 1 . .
C C8 0.2028(3) 0.7533(2) 0.28160(10) 0.0381(6) Uani d . 1 . .
H H8A 0.2497 0.7747 0.3198 0.057 Uiso calc R 1 B .
H H8B 0.2371 0.6881 0.2653 0.057 Uiso calc R 1 . .
H H8C 0.0935 0.7414 0.2818 0.057 Uiso calc R 1 . .
C C9 0.5075(3) 0.94219(18) 0.21988(9) 0.0267(5) Uani d . 1 B .
C C10 0.7772(3) 1.01967(18) 0.22573(9) 0.0283(5) Uani d . 1 . .
C C11 0.8607(3) 1.08240(19) 0.27332(10) 0.0330(6) Uani d . 1 . .
H H11 0.8339 1.0734 0.3094 0.040 Uiso calc R 1 . .
C C12 0.9832(3) 1.1580(2) 0.26734(11) 0.0385(6) Uani d . 1 . .
H H12 1.0382 1.1998 0.2995 0.046 Uiso calc R 1 . .
C C13 1.0253(3) 1.1722(2) 0.21380(12) 0.0391(6) Uani d . 1 . .
C C14 0.9381(3) 1.1105(2) 0.16684(11) 0.0399(6) Uani d . 1 . .
H H14 0.9639 1.1211 0.1308 0.048 Uiso calc R 1 . .
C C15 0.8137(3) 1.03322(19) 0.17109(10) 0.0323(6) Uani d . 1 . .
C C16 0.7241(3) 0.9688(2) 0.11924(10) 0.0481(7) Uani d . 1 . .
H H16A 0.7026 0.8949 0.1247 0.072 Uiso calc R 1 . .
H H16B 0.7824 0.9735 0.0872 0.072 Uiso calc R 1 . .
H H16C 0.6296 0.9964 0.1124 0.072 Uiso calc R 1 . .
C C17 1.1642(3) 1.2511(2) 0.20695(14) 0.0569(8) Uani d . 1 . .
H H17A 1.2523 1.2145 0.2049 0.085 Uiso calc R 1 . .
H H17B 1.1817 1.3079 0.2389 0.085 Uiso calc R 1 . .
H H17C 1.1468 1.2811 0.1727 0.085 Uiso calc R 1 . .
C C18 1.1401(3) 0.9619(2) 0.43435(11) 0.0445(7) Uani d . 1 . .
C C19 1.0569(3) 0.85327(18) 0.43524(9) 0.0280(5) Uani d . 1 . .
C C20 0.9184(3) 0.81789(18) 0.40944(9) 0.0269(5) Uani d . 1 . .
H H20 0.8743 0.8627 0.3874 0.032 Uiso calc R 1 . .
C C21 0.8287(2) 0.71443(17) 0.41270(8) 0.0244(5) Uani d . 1 . .
H H21 0.8793 0.6708 0.4370 0.029 Uiso calc R 1 . .
C C22 0.7221(2) 0.64828(17) 0.36250(9) 0.0259(5) Uani d . 1 . .
H H22 0.7171 0.5702 0.3606 0.031 Uiso calc R 1 . .
C C23 0.6562(3) 0.70290(19) 0.41385(9) 0.0303(5) Uani d . 1 . .
C C24 0.5926(3) 0.6299(2) 0.45425(10) 0.0448(7) Uani d . 1 . .
H H24A 0.5974 0.6705 0.4916 0.067 Uiso calc R 1 . .
H H24B 0.6521 0.5721 0.4555 0.067 Uiso calc R 1 . .
H H24C 0.4880 0.6008 0.4412 0.067 Uiso calc R 1 . .
C C25 0.5733(3) 0.7977(2) 0.40975(11) 0.0436(7) Uani d . 1 . .
H H25A 0.6130 0.8366 0.3811 0.065 Uiso calc R 1 . .
H H25B 0.5878 0.8441 0.4457 0.065 Uiso calc R 1 . .
H H25C 0.4659 0.7730 0.3998 0.065 Uiso calc R 1 . .
C C26 0.7118(2) 0.68547(17) 0.30611(9) 0.0252(5) Uani d . 1 . .
C C27 0.6653(3) 0.62123(17) 0.20348(8) 0.0257(5) Uani d . 1 . .
C C28 0.7859(3) 0.68320(19) 0.18391(10) 0.0328(6) Uani d . 1 . .
H H28 0.8687 0.7173 0.2093 0.039 Uiso calc R 1 . .
C C29 0.7843(3) 0.6947(2) 0.12749(10) 0.0420(7) Uani d . 1 . .
H H29 0.8658 0.7366 0.1152 0.050 Uiso calc R 1 . .
C C30 0.6631(4) 0.6448(2) 0.08916(10) 0.0480(7) Uani d . 1 . .
C C31 0.5446(3) 0.5821(2) 0.10882(10) 0.0421(7) Uani d . 1 . .
H H31 0.4635 0.5471 0.0829 0.050 Uiso calc R 1 . .
C C32 0.5411(3) 0.56908(18) 0.16563(9) 0.0292(5) Uani d . 1 . .
C C33 0.4088(3) 0.5011(2) 0.18502(10) 0.0374(6) Uani d . 1 . .
H H33A 0.3261 0.4846 0.1552 0.056 Uiso calc R 1 . .
H H33B 0.3752 0.5398 0.2181 0.056 Uiso calc R 1 . .
H H33C 0.4407 0.4355 0.1941 0.056 Uiso calc R 1 . .
C C34 0.6602(5) 0.6578(3) 0.02673(11) 0.0816(12) Uani d . 1 . .
H H34A 0.6963 0.7313 0.0236 0.122 Uiso calc R 1 . .
H H34B 0.5573 0.6384 0.0089 0.122 Uiso calc R 1 . .
H H34C 0.7253 0.6118 0.0083 0.122 Uiso calc R 1 . .
C C35 0.1473(3) 0.4760(2) 0.39733(11) 0.0382(6) Uani d . 1 . .
C C36 0.2059(3) 0.37096(18) 0.39228(9) 0.0286(5) Uani d . 1 . .
C C37 0.3284(2) 0.35039(18) 0.36670(9) 0.0281(5) Uani d . 1 . .
H H37 0.3838 0.4066 0.3526 0.034 Uiso calc R 1 . .
C C38 0.3833(2) 0.24578(17) 0.35896(9) 0.0251(5) Uani d . 1 . .
H H38 0.3056 0.1848 0.3620 0.030 Uiso calc R 1 . .
C C39 0.4964(2) 0.22032(17) 0.31554(8) 0.0248(5) Uani d . 1 . .
H H39 0.4778 0.1458 0.2960 0.030 Uiso calc R 1 . .
C C40 0.5456(2) 0.23111(17) 0.37855(9) 0.0253(5) Uani d . 1 . .
C C41 0.6566(3) 0.32675(19) 0.40892(9) 0.0312(6) Uani d . 1 . .
H H41A 0.7597 0.3142 0.4039 0.047 Uiso calc R 1 . .
H H41B 0.6430 0.3366 0.4487 0.047 Uiso calc R 1 . .
H H41C 0.6377 0.3901 0.3934 0.047 Uiso calc R 1 . .
C C42 0.5648(3) 0.12680(19) 0.40059(10) 0.0342(6) Uani d . 1 . .
H H42A 0.4944 0.0690 0.3786 0.051 Uiso calc R 1 . .
H H42B 0.5443 0.1331 0.4397 0.051 Uiso calc R 1 . .
H H42C 0.6678 0.1123 0.3974 0.051 Uiso calc R 1 . .
C C43 0.5625(2) 0.29966(18) 0.28017(9) 0.0243(5) Uani d . 1 . .
C C44 0.6903(3) 0.30899(18) 0.19294(9) 0.0287(5) Uani d . 1 . .
C C45 0.8212(3) 0.38029(19) 0.21508(10) 0.0346(6) Uani d . 1 . .
H H45 0.8484 0.3942 0.2541 0.042 Uiso calc R 1 . .
C C46 0.9112(3) 0.4306(2) 0.17886(11) 0.0428(7) Uani d . 1 . .
H H46 0.9974 0.4794 0.1940 0.051 Uiso calc R 1 . .
C C47 0.8754(3) 0.4096(2) 0.12100(12) 0.0463(7) Uani d . 1 . .
C C48 0.7443(3) 0.3385(2) 0.09992(11) 0.0472(7) Uani d . 1 . .
H H48 0.7186 0.3246 0.0608 0.057 Uiso calc R 1 . .
C C49 0.6486(3) 0.28675(19) 0.13466(10) 0.0356(6) Uani d . 1 . .
C C50 0.5068(3) 0.2126(2) 0.10972(10) 0.0509(8) Uani d . 1 . .
H H50A 0.4967 0.1504 0.1285 0.076 Uiso calc R 1 . .
H H50B 0.5131 0.1907 0.0699 0.076 Uiso calc R 1 . .
H H50C 0.4192 0.2491 0.1146 0.076 Uiso calc R 1 . .
C C51 0.9757(4) 0.4620(3) 0.08105(13) 0.0714(10) Uani d . 1 . .
H H51A 1.0371 0.5260 0.1014 0.107 Uiso calc R 1 . .
H H51B 0.9124 0.4802 0.0504 0.107 Uiso calc R 1 . .
H H51C 1.0414 0.4128 0.0660 0.107 Uiso calc R 1 . .
H H1A 0.676(3) 0.8827(14) 0.2518(9) 0.039(7) Uiso d D 1 . .
H H2A 0.638(3) 0.5393(11) 0.2698(10) 0.041(7) Uiso d D 1 . .
H H3A 0.574(3) 0.1820(9) 0.2195(10) 0.045(8) Uiso d D 1 . .

loop_
_atom_site_aniso_label
_atom_site_aniso_U_11
_atom_site_aniso_U_22
_atom_site_aniso_U_33
_atom_site_aniso_U_12
_atom_site_aniso_U_13
_atom_site_aniso_U_23
Cl1 0.117(2) 0.0428(7) 0.0307(6) 0.0123(9) 0.0146(9) -0.0016(5)
Cl1' 0.133(6) 0.090(3) 0.0398(17) 0.073(4) 0.031(2) 0.0199(19)
Cl2 0.0293(3) 0.0594(5) 0.0548(4) -0.0032(3) -0.0091(3) 0.0227(3)
Cl3 0.0333(3) 0.0380(4) 0.0410(3) 0.0003(3) 0.0121(3) 0.0091(3)
F1 0.085(5) 0.051(2) 0.054(2) 0.023(2) -0.003(3) 0.0204(17)
F2 0.114(4) 0.075(4) 0.043(3) 0.023(3) 0.035(3) 0.029(3)
F3 0.084(3) 0.096(5) 0.056(3) 0.011(3) -0.026(3) 0.024(3)
F1' 0.079(7) 0.073(5) 0.045(3) 0.048(4) 0.002(5) 0.015(4)
F2' 0.102(5) 0.098(7) 0.061(6) 0.030(5) 0.028(4) 0.044(5)
F3' 0.125(7) 0.096(6) 0.040(4) 0.029(5) -0.033(4) 0.002(4)
F4 0.0499(10) 0.0660(11) 0.0605(10) -0.0260(9) 0.0196(8) 0.0072(8)
F5 0.0725(12) 0.0559(11) 0.0570(10) -0.0266(10) 0.0097(9) -0.0234(8)
F6 0.0767(13) 0.0301(9) 0.0916(13) -0.0089(9) -0.0045(11) 0.0217(9)
F7 0.0323(9) 0.0486(10) 0.1070(14) 0.0136(8) 0.0011(9) 0.0182(9)
F8 0.0949(15) 0.0419(10) 0.0622(11) 0.0163(10) 0.0288(10) -0.0058(8)
F9 0.0457(9) 0.0296(8) 0.0698(10) 0.0068(7) 0.0119(8) 0.0123(7)
O1 0.0370(9) 0.0228(9) 0.0399(9) 0.0114(7) 0.0008(7) 0.0081(7)
O2 0.0490(10) 0.0204(9) 0.0299(8) 0.0023(8) -0.0064(7) 0.0065(7)
O3 0.0403(9) 0.0182(8) 0.0286(8) 0.0021(7) 0.0085(7) 0.0048(6)
N1 0.0299(11) 0.0238(11) 0.0372(11) 0.0058(9) 0.0013(9) 0.0125(9)
N2 0.0300(10) 0.0218(10) 0.0213(9) 0.0011(8) 0.0015(8) 0.0047(8)
N3 0.0357(11) 0.0216(10) 0.0253(10) 0.0085(9) 0.0061(8) 0.0052(8)
C1 0.068(2) 0.059(2) 0.0385(16) 0.0153(18) 0.0077(16) 0.0139(15)
C2 0.0487(16) 0.0383(15) 0.0350(14) 0.0110(13) 0.0112(12) 0.0103(11)
C3 0.0480(16) 0.0288(14) 0.0379(14) 0.0046(12) -0.0073(12) 0.0041(11)
C4 0.0421(14) 0.0229(12) 0.0315(12) 0.0031(11) -0.0060(11) 0.0025(10)
C5 0.0332(13) 0.0227(12) 0.0321(12) 0.0099(10) 0.0000(10) 0.0060(9)
C6 0.0271(12) 0.0287(13) 0.0335(12) 0.0051(10) -0.0038(10) 0.0032(10)
C7 0.0331(14) 0.0405(15) 0.0434(14) 0.0113(12) 0.0019(11) 0.0027(12)
C8 0.0328(14) 0.0400(15) 0.0398(14) -0.0004(12) -0.0021(11) 0.0093(11)
C9 0.0350(13) 0.0232(12) 0.0219(11) 0.0074(10) 0.0008(9) 0.0013(9)
C10 0.0288(12) 0.0244(12) 0.0355(13) 0.0105(10) 0.0030(10) 0.0114(10)
C11 0.0297(13) 0.0359(14) 0.0354(13) 0.0120(11) -0.0007(10) 0.0071(11)
C12 0.0290(13) 0.0337(14) 0.0503(16) 0.0054(11) -0.0066(12) 0.0027(12)
C13 0.0264(13) 0.0344(15) 0.0605(17) 0.0111(11) 0.0010(12) 0.0164(13)
C14 0.0422(15) 0.0427(16) 0.0445(15) 0.0194(13) 0.0146(12) 0.0212(12)
C15 0.0369(14) 0.0275(13) 0.0352(13) 0.0099(11) 0.0019(11) 0.0099(10)
C16 0.066(2) 0.0431(17) 0.0362(14) 0.0103(15) 0.0080(13) 0.0065(12)
C17 0.0334(15) 0.0533(19) 0.088(2) 0.0025(14) 0.0046(15) 0.0278(17)
C18 0.0459(16) 0.0425(16) 0.0371(14) -0.0138(14) 0.0049(12) -0.0031(12)
C19 0.0290(12) 0.0322(13) 0.0208(11) -0.0016(10) 0.0034(9) 0.0026(9)
C20 0.0320(13) 0.0242(12) 0.0235(11) 0.0022(10) -0.0011(9) 0.0039(9)
C21 0.0273(12) 0.0238(12) 0.0208(11) 0.0002(10) -0.0026(9) 0.0050(9)
C22 0.0308(12) 0.0201(12) 0.0247(11) -0.0005(10) -0.0036(9) 0.0037(9)
C23 0.0257(12) 0.0338(14) 0.0281(12) -0.0015(11) -0.0007(10) 0.0007(10)
C24 0.0396(15) 0.0579(18) 0.0295(13) -0.0167(14) 0.0032(11) 0.0038(12)
C25 0.0327(14) 0.0542(18) 0.0411(14) 0.0111(13) 0.0020(11) -0.0065(12)
C26 0.0246(12) 0.0226(12) 0.0276(11) 0.0038(10) -0.0010(9) 0.0031(9)
C27 0.0327(13) 0.0225(12) 0.0232(11) 0.0076(10) 0.0030(10) 0.0044(9)
C28 0.0355(14) 0.0318(14) 0.0325(13) 0.0057(11) 0.0035(10) 0.0088(10)
C29 0.0512(17) 0.0420(16) 0.0358(14) 0.0062(13) 0.0152(12) 0.0112(12)
C30 0.070(2) 0.0449(17) 0.0302(14) 0.0081(15) 0.0089(13) 0.0076(12)
C31 0.0575(18) 0.0361(15) 0.0286(13) 0.0062(13) -0.0080(12) -0.0015(11)
C32 0.0352(13) 0.0243(12) 0.0282(12) 0.0085(10) -0.0008(10) 0.0023(9)
C33 0.0348(14) 0.0352(14) 0.0386(13) 0.0010(11) -0.0066(11) 0.0024(11)
C34 0.123(3) 0.088(3) 0.0298(16) -0.003(2) 0.0082(18) 0.0152(16)
C35 0.0344(14) 0.0333(14) 0.0475(15) 0.0055(12) 0.0086(12) 0.0053(12)
C36 0.0260(12) 0.0263(13) 0.0322(12) 0.0000(10) 0.0022(10) 0.0033(10)
C37 0.0261(12) 0.0290(13) 0.0271(11) -0.0031(10) -0.0025(10) 0.0062(10)
C38 0.0229(11) 0.0235(12) 0.0285(11) -0.0005(10) 0.0018(9) 0.0065(9)
C39 0.0294(12) 0.0189(11) 0.0259(11) 0.0017(9) 0.0016(9) 0.0052(9)
C40 0.0228(11) 0.0257(12) 0.0281(11) 0.0005(10) 0.0026(9) 0.0090(9)
C41 0.0284(12) 0.0351(14) 0.0287(12) -0.0032(11) -0.0015(10) 0.0092(10)
C42 0.0329(13) 0.0341(14) 0.0382(13) 0.0028(11) 0.0024(11) 0.0174(11)
C43 0.0250(12) 0.0249(13) 0.0236(11) 0.0054(10) -0.0008(9) 0.0058(9)
C44 0.0374(13) 0.0251(12) 0.0294(12) 0.0152(11) 0.0111(10) 0.0091(10)
C45 0.0371(14) 0.0328(14) 0.0385(13) 0.0144(11) 0.0099(11) 0.0090(11)
C46 0.0383(15) 0.0393(16) 0.0565(17) 0.0129(12) 0.0189(13) 0.0130(13)
C47 0.0493(17) 0.0477(17) 0.0544(17) 0.0228(14) 0.0296(14) 0.0221(14)
C48 0.0652(19) 0.0542(18) 0.0323(14) 0.0277(16) 0.0201(13) 0.0147(13)
C49 0.0490(16) 0.0320(14) 0.0305(13) 0.0189(12) 0.0106(11) 0.0051(10)
C50 0.069(2) 0.0530(18) 0.0292(13) 0.0110(16) 0.0025(13) 0.0020(12)
C51 0.078(2) 0.081(3) 0.070(2) 0.021(2) 0.0440(19) 0.0300(19)

loop_
_atom_type_symbol
_atom_type_description
_atom_type_scat_dispersion_real
_atom_type_scat_dispersion_imag
_atom_type_scat_source
C C 0.0033 0.0016 'International Tables Vol C Tables 4.2.6.8 and 6.1.1.4'
H H 0.0000 0.0000 'International Tables Vol C Tables 4.2.6.8 and 6.1.1.4'
N N 0.0061 0.0033 'International Tables Vol C Tables 4.2.6.8 and 6.1.1.4'
O O 0.0106 0.0060 'International Tables Vol C Tables 4.2.6.8 and 6.1.1.4'
F F 0.0171 0.0103 'International Tables Vol C Tables 4.2.6.8 and 6.1.1.4'
Cl Cl 0.1484 0.1585 'International Tables Vol C Tables 4.2.6.8 and 6.1.1.4'

loop_
_geom_angle_atom_site_label_1
_geom_angle_atom_site_label_2
_geom_angle_atom_site_label_3
_geom_angle_site_symmetry_1
_geom_angle_site_symmetry_3
_geom_angle
_geom_angle_publ_flag
C9 N1 C10 . . 122.98(19) ?
C9 N1 H1A . . 115.2(16) ?
C10 N1 H1A . . 121.3(16) ?
C26 N2 C27 . . 124.14(18) ?
C26 N2 H2A . . 116.9(16) ?
C27 N2 H2A . . 118.9(16) ?
C43 N3 C44 . . 124.30(19) ?
C43 N3 H3A . . 119.3(16) ?
C44 N3 H3A . . 116.4(16) ?
F3' C1 F1' . . 111.1(7) ?
F3' C1 F2 . . 83.6(6) ?
F1' C1 F2 . . 123.1(8) ?
F3' C1 F1 . . 129.4(7) ?
F1' C1 F1 . . 22.7(7) ?
F2 C1 F1 . . 107.4(5) ?
F3' C1 F3 . . 27.2(6) ?
F1' C1 F3 . . 84.6(6) ?
F2 C1 F3 . . 103.2(5) ?
F1 C1 F3 . . 104.9(5) ?
F3' C1 F2' . . 109.1(8) ?
F1' C1 F2' . . 105.9(8) ?
F2 C1 F2' . . 26.4(6) ?
F1 C1 F2' . . 85.8(7) ?
F3 C1 F2' . . 124.4(7) ?
F3' C1 C2 . . 107.5(7) ?
F1' C1 C2 . . 112.6(7) ?
F2 C1 C2 . . 114.1(4) ?
F1 C1 C2 . . 111.6(5) ?
F3 C1 C2 . . 114.8(4) ?
F2' C1 C2 . . 110.6(6) ?
C3 C2 C1 . . 124.7(3) ?
C3 C2 Cl1' . . 114.3(3) ?
C1 C2 Cl1' . . 116.7(2) ?
C3 C2 Cl1 . . 124.4(2) ?
C1 C2 Cl1 . . 110.2(2) ?
Cl1' C2 Cl1 . . 32.3(3) ?
C2 C3 C4 . . 125.0(2) ?
C2 C3 H3 . . 117.5 ?
C4 C3 H3 . . 117.5 ?
C3 C4 C6 . . 122.1(2) ?
C3 C4 C5 . . 119.69(19) ?
C6 C4 C5 . . 59.57(14) ?
C3 C4 H4 . . 114.8 ?
C6 C4 H4 . . 114.8 ?
C5 C4 H4 . . 114.8 ?
C9 C5 C6 . . 124.1(2) ?
C9 C5 C4 . . 120.18(18) ?
C6 C5 C4 . . 59.09(15) ?
C9 C5 H5 . . 114.2 ?
C6 C5 H5 . . 114.2 ?
C4 C5 H5 . . 114.2 ?
C7 C6 C4 . . 119.8(2) ?
C7 C6 C8 . . 114.0(2) ?
C4 C6 C8 . . 116.0(2) ?
C7 C6 C5 . . 120.94(19) ?
C4 C6 C5 . . 61.34(15) ?
C8 C6 C5 . . 114.9(2) ?
C6 C7 H7A . . 109.5 ?
C6 C7 H7B . . 109.5 ?
H7A C7 H7B . . 109.5 ?
C6 C7 H7C . . 109.5 ?
H7A C7 H7C . . 109.5 ?
H7B C7 H7C . . 109.5 ?
C6 C8 H8A . . 109.5 ?
C6 C8 H8B . . 109.5 ?
H8A C8 H8B . . 109.5 ?
C6 C8 H8C . . 109.5 ?
H8A C8 H8C . . 109.5 ?
H8B C8 H8C . . 109.5 ?
O1 C9 N1 . . 122.2(2) ?
O1 C9 C5 . . 124.4(2) ?
N1 C9 C5 . . 113.4(2) ?
C11 C10 C15 . . 120.8(2) ?
C11 C10 N1 . . 119.1(2) ?
C15 C10 N1 . . 120.1(2) ?
C12 C11 C10 . . 120.3(2) ?
C12 C11 H11 . . 119.8 ?
C10 C11 H11 . . 119.8 ?
C11 C12 C13 . . 120.6(2) ?
C11 C12 H12 . . 119.7 ?
C13 C12 H12 . . 119.7 ?
C14 C13 C12 . . 118.0(2) ?
C14 C13 C17 . . 121.0(2) ?
C12 C13 C17 . . 121.0(2) ?
C13 C14 C15 . . 123.0(2) ?
C13 C14 H14 . . 118.5 ?
C15 C14 H14 . . 118.5 ?
C14 C15 C10 . . 117.1(2) ?
C14 C15 C16 . . 120.9(2) ?
C10 C15 C16 . . 122.0(2) ?
C15 C16 H16A . . 109.5 ?
C15 C16 H16B . . 109.5 ?
H16A C16 H16B . . 109.5 ?
C15 C16 H16C . . 109.5 ?
H16A C16 H16C . . 109.5 ?
H16B C16 H16C . . 109.5 ?
C13 C17 H17A . . 109.5 ?
C13 C17 H17B . . 109.5 ?
H17A C17 H17B . . 109.5 ?
C13 C17 H17C . . 109.5 ?
H17A C17 H17C . . 109.5 ?
H17B C17 H17C . . 109.5 ?
F6 C18 F5 . . 107.1(2) ?
F6 C18 F4 . . 106.2(2) ?
F5 C18 F4 . . 105.6(2) ?
F6 C18 C19 . . 112.3(2) ?
F5 C18 C19 . . 112.8(2) ?
F4 C18 C19 . . 112.3(2) ?
C20 C19 C18 . . 123.9(2) ?
C20 C19 Cl2 . . 123.72(18) ?
C18 C19 Cl2 . . 112.34(18) ?
C19 C20 C21 . . 125.4(2) ?
C19 C20 H20 . . 117.3 ?
C21 C20 H20 . . 117.3 ?
C20 C21 C23 . . 121.1(2) ?
C20 C21 C22 . . 123.12(17) ?
C23 C21 C22 . . 59.62(14) ?
C20 C21 H21 . . 114.1 ?
C23 C21 H21 . . 114.1 ?
C22 C21 H21 . . 114.1 ?
C26 C22 C23 . . 123.0(2) ?
C26 C22 C21 . . 120.64(17) ?
C23 C22 C21 . . 59.53(14) ?
C26 C22 H22 . . 114.3 ?
C23 C22 H22 . . 114.3 ?
C21 C22 H22 . . 114.3 ?
C25 C23 C21 . . 120.5(2) ?
C25 C23 C22 . . 120.9(2) ?
C21 C23 C22 . . 60.85(14) ?
C25 C23 C24 . . 113.8(2) ?
C21 C23 C24 . . 114.8(2) ?
C22 C23 C24 . . 116.1(2) ?
C23 C24 H24A . . 109.5 ?
C23 C24 H24B . . 109.5 ?
H24A C24 H24B . . 109.5 ?
C23 C24 H24C . . 109.5 ?
H24A C24 H24C . . 109.5 ?
H24B C24 H24C . . 109.5 ?
C23 C25 H25A . . 109.5 ?
C23 C25 H25B . . 109.5 ?
H25A C25 H25B . . 109.5 ?
C23 C25 H25C . . 109.5 ?
H25A C25 H25C . . 109.5 ?
H25B C25 H25C . . 109.5 ?
O2 C26 N2 . . 122.58(19) ?
O2 C26 C22 . . 123.05(19) ?
N2 C26 C22 . . 114.37(18) ?
C28 C27 C32 . . 120.00(19) ?
C28 C27 N2 . . 120.8(2) ?
C32 C27 N2 . . 119.17(19) ?
C29 C28 C27 . . 120.9(2) ?
C29 C28 H28 . . 119.6 ?
C27 C28 H28 . . 119.6 ?
C28 C29 C30 . . 120.5(2) ?
C28 C29 H29 . . 119.8 ?
C30 C29 H29 . . 119.8 ?
C29 C30 C31 . . 118.3(2) ?
C29 C30 C34 . . 120.7(3) ?
C31 C30 C34 . . 121.0(3) ?
C30 C31 C32 . . 123.1(2) ?
C30 C31 H31 . . 118.5 ?
C32 C31 H31 . . 118.5 ?
C31 C32 C27 . . 117.3(2) ?
C31 C32 C33 . . 121.1(2) ?
C27 C32 C33 . . 121.65(19) ?
C32 C33 H33A . . 109.5 ?
C32 C33 H33B . . 109.5 ?
H33A C33 H33B . . 109.5 ?
C32 C33 H33C . . 109.5 ?
H33A C33 H33C . . 109.5 ?
H33B C33 H33C . . 109.5 ?
C30 C34 H34A . . 109.5 ?
C30 C34 H34B . . 109.5 ?
H34A C34 H34B . . 109.5 ?
C30 C34 H34C . . 109.5 ?
H34A C34 H34C . . 109.5 ?
H34B C34 H34C . . 109.5 ?
F8 C35 F9 . . 106.8(2) ?
F8 C35 F7 . . 106.5(2) ?
F9 C35 F7 . . 106.4(2) ?
F8 C35 C36 . . 112.3(2) ?
F9 C35 C36 . . 112.2(2) ?
F7 C35 C36 . . 112.2(2) ?
C37 C36 C35 . . 124.3(2) ?
C37 C36 Cl3 . . 123.44(19) ?
C35 C36 Cl3 . . 112.24(17) ?
C36 C37 C38 . . 125.0(2) ?
C36 C37 H37 . . 117.5 ?
C38 C37 H37 . . 117.5 ?
C37 C38 C40 . . 122.90(19) ?
C37 C38 C39 . . 121.05(18) ?
C40 C38 C39 . . 59.66(14) ?
C37 C38 H38 . . 114.2 ?
C40 C38 H38 . . 114.2 ?
C39 C38 H38 . . 114.2 ?
C43 C39 C40 . . 121.59(18) ?
C43 C39 C38 . . 123.25(19) ?
C40 C39 C38 . . 59.84(14) ?
C43 C39 H39 . . 113.9 ?
C40 C39 H39 . . 113.9 ?
C38 C39 H39 . . 113.9 ?
C41 C40 C39 . . 121.13(18) ?
C41 C40 C42 . . 113.58(19) ?
C39 C40 C42 . . 115.55(19) ?
C41 C40 C38 . . 119.7(2) ?
C39 C40 C38 . . 60.50(14) ?
C42 C40 C38 . . 116.51(18) ?
C40 C41 H41A . . 109.5 ?
C40 C41 H41B . . 109.5 ?
H41A C41 H41B . . 109.5 ?
C40 C41 H41C . . 109.5 ?
H41A C41 H41C . . 109.5 ?
H41B C41 H41C . . 109.5 ?
C40 C42 H42A . . 109.5 ?
C40 C42 H42B . . 109.5 ?
H42A C42 H42B . . 109.5 ?
C40 C42 H42C . . 109.5 ?
H42A C42 H42C . . 109.5 ?
H42B C42 H42C . . 109.5 ?
O3 C43 N3 . . 123.50(19) ?
O3 C43 C39 . . 123.32(19) ?
N3 C43 C39 . . 113.15(19) ?
C45 C44 C49 . . 120.8(2) ?
C45 C44 N3 . . 119.6(2) ?
C49 C44 N3 . . 119.5(2) ?
C46 C45 C44 . . 119.8(2) ?
C46 C45 H45 . . 120.1 ?
C44 C45 H45 . . 120.1 ?
C47 C46 C45 . . 121.2(3) ?
C47 C46 H46 . . 119.4 ?
C45 C46 H46 . . 119.4 ?
C46 C47 C48 . . 118.0(2) ?
C46 C47 C51 . . 121.5(3) ?
C48 C47 C51 . . 120.6(3) ?
C47 C48 C49 . . 123.1(2) ?
C47 C48 H48 . . 118.5 ?
C49 C48 H48 . . 118.5 ?
C44 C49 C48 . . 117.1(2) ?
C44 C49 C50 . . 122.1(2) ?
C48 C49 C50 . . 120.8(2) ?
C49 C50 H50A . . 109.5 ?
C49 C50 H50B . . 109.5 ?
H50A C50 H50B . . 109.5 ?
C49 C50 H50C . . 109.5 ?
H50A C50 H50C . . 109.5 ?
H50B C50 H50C . . 109.5 ?
C47 C51 H51A . . 109.5 ?
C47 C51 H51B . . 109.5 ?
H51A C51 H51B . . 109.5 ?
C47 C51 H51C . . 109.5 ?
H51A C51 H51C . . 109.5 ?
H51B C51 H51C . . 109.5 ?

loop_
_geom_bond_atom_site_label_1
_geom_bond_atom_site_label_2
_geom_bond_site_symmetry_2
_geom_bond_distance
_geom_bond_publ_flag
Cl1 C2 . 1.748(3) ?
Cl1' C2 . 1.717(4) ?
Cl2 C19 . 1.725(2) ?
Cl3 C36 . 1.732(2) ?
F1 C1 . 1.332(6) ?
F2 C1 . 1.327(6) ?
F3 C1 . 1.364(6) ?
F1' C1 . 1.318(8) ?
F2' C1 . 1.365(8) ?
F3' C1 . 1.306(8) ?
F4 C18 . 1.344(3) ?
F5 C18 . 1.336(3) ?
F6 C18 . 1.328(3) ?
F7 C35 . 1.342(3) ?
F8 C35 . 1.337(3) ?
F9 C35 . 1.339(3) ?
O1 C9 . 1.238(3) ?
O2 C26 . 1.238(2) ?
O3 C43 . 1.237(3) ?
N1 C9 . 1.347(3) ?
N1 C10 . 1.433(3) ?
N1 H1A . 0.897(10) ?
N2 C26 . 1.352(3) ?
N2 C27 . 1.428(3) ?
N2 H2A . 0.905(10) ?
N3 C43 . 1.344(3) ?
N3 C44 . 1.435(3) ?
N3 H3A . 0.897(10) ?
C1 C2 . 1.489(4) ?
C2 C3 . 1.303(3) ?
C3 C4 . 1.474(3) ?
C3 H3 . 0.9300 ?
C4 C6 . 1.509(3) ?
C4 C5 . 1.544(3) ?
C4 H4 . 0.9800 ?
C5 C9 . 1.485(3) ?
C5 C6 . 1.517(3) ?
C5 H5 . 0.9800 ?
C6 C7 . 1.508(3) ?
C6 C8 . 1.516(3) ?
C7 H7A . 0.9600 ?
C7 H7B . 0.9600 ?
C7 H7C . 0.9600 ?
C8 H8A . 0.9600 ?
C8 H8B . 0.9600 ?
C8 H8C . 0.9600 ?
C10 C11 . 1.389(3) ?
C10 C15 . 1.397(3) ?
C11 C12 . 1.380(3) ?
C11 H11 . 0.9300 ?
C12 C13 . 1.389(4) ?
C12 H12 . 0.9300 ?
C13 C14 . 1.387(4) ?
C13 C17 . 1.514(3) ?
C14 C15 . 1.394(3) ?
C14 H14 . 0.9300 ?
C15 C16 . 1.490(3) ?
C16 H16A . 0.9600 ?
C16 H16B . 0.9600 ?
C16 H16C . 0.9600 ?
C17 H17A . 0.9600 ?
C17 H17B . 0.9600 ?
C17 H17C . 0.9600 ?
C18 C19 . 1.478(3) ?
C19 C20 . 1.320(3) ?
C20 C21 . 1.456(3) ?
C20 H20 . 0.9300 ?
C21 C23 . 1.517(3) ?
C21 C22 . 1.537(3) ?
C21 H21 . 0.9800 ?
C22 C26 . 1.489(3) ?
C22 C23 . 1.518(3) ?
C22 H22 . 0.9800 ?
C23 C25 . 1.500(4) ?
C23 C24 . 1.519(3) ?
C24 H24A . 0.9600 ?
C24 H24B . 0.9600 ?
C24 H24C . 0.9600 ?
C25 H25A . 0.9600 ?
C25 H25B . 0.9600 ?
C25 H25C . 0.9600 ?
C27 C28 . 1.391(3) ?
C27 C32 . 1.395(3) ?
C28 C29 . 1.376(3) ?
C28 H28 . 0.9300 ?
C29 C30 . 1.376(4) ?
C29 H29 . 0.9300 ?
C30 C31 . 1.384(4) ?
C30 C34 . 1.522(4) ?
C31 C32 . 1.392(3) ?
C31 H31 . 0.9300 ?
C32 C33 . 1.503(3) ?
C33 H33A . 0.9600 ?
C33 H33B . 0.9600 ?
C33 H33C . 0.9600 ?
C34 H34A . 0.9600 ?
C34 H34B . 0.9600 ?
C34 H34C . 0.9600 ?
C35 C36 . 1.486(3) ?
C36 C37 . 1.324(3) ?
C37 C38 . 1.465(3) ?
C37 H37 . 0.9300 ?
C38 C40 . 1.519(3) ?
C38 C39 . 1.529(3) ?
C38 H38 . 0.9800 ?
C39 C43 . 1.494(3) ?
C39 C40 . 1.516(3) ?
C39 H39 . 0.9800 ?
C40 C41 . 1.512(3) ?
C40 C42 . 1.516(3) ?
C41 H41A . 0.9600 ?
C41 H41B . 0.9600 ?
C41 H41C . 0.9600 ?
C42 H42A . 0.9600 ?
C42 H42B . 0.9600 ?
C42 H42C . 0.9600 ?
C44 C45 . 1.390(3) ?
C44 C49 . 1.391(3) ?
C45 C46 . 1.385(3) ?
C45 H45 . 0.9300 ?
C46 C47 . 1.374(4) ?
C46 H46 . 0.9300 ?
C47 C48 . 1.384(4) ?
C47 C51 . 1.516(3) ?
C48 C49 . 1.398(3) ?
C48 H48 . 0.9300 ?
C49 C50 . 1.492(4) ?
C50 H50A . 0.9600 ?
C50 H50B . 0.9600 ?
C50 H50C . 0.9600 ?
C51 H51A . 0.9600 ?
C51 H51B . 0.9600 ?
C51 H51C . 0.9600 ?

loop_
_geom_hbond_atom_site_label_D
_geom_hbond_atom_site_label_H
_geom_hbond_atom_site_label_A
_geom_hbond_site_symmetry_A
_geom_hbond_distance_DH
_geom_hbond_distance_HA
_geom_hbond_distance_DA
_geom_hbond_angle_DHA
N1 H1A O2 . 0.897(10) 1.950(11) 2.840(2) 171(2)
N2 H2A O3 . 0.91 1.99 2.893(2) 173.5
N3 H3A O1 1_545 0.90 2.10 2.980(2) 166.5

loop_
_geom_torsion_atom_site_label_1
_geom_torsion_atom_site_label_2
_geom_torsion_atom_site_label_3
_geom_torsion_atom_site_label_4
_geom_torsion_site_symmetry_1
_geom_torsion_site_symmetry_2
_geom_torsion_site_symmetry_3
_geom_torsion_site_symmetry_4
_geom_torsion
_geom_torsion_publ_flag
F3' C1 C2 C3 . . . . -137.2(10) ?
F1' C1 C2 C3 . . . . -14.5(11) ?
F2 C1 C2 C3 . . . . 132.1(7) ?
F1 C1 C2 C3 . . . . 10.0(7) ?
F3 C1 C2 C3 . . . . -109.1(8) ?
F2' C1 C2 C3 . . . . 103.8(11) ?
F3' C1 C2 Cl1' . . . . 67.7(11) ?
F1' C1 C2 Cl1' . . . . -169.6(11) ?
F2 C1 C2 Cl1' . . . . -23.0(8) ?
F1 C1 C2 Cl1' . . . . -145.1(8) ?
F3 C1 C2 Cl1' . . . . 95.8(9) ?
F2' C1 C2 Cl1' . . . . -51.4(12) ?
F3' C1 C2 Cl1 . . . . 33.0(10) ?
F1' C1 C2 Cl1 . . . . 155.8(10) ?
F2 C1 C2 Cl1 . . . . -57.7(7) ?
F1 C1 C2 Cl1 . . . . -179.7(6) ?
F3 C1 C2 Cl1 . . . . 61.2(8) ?
F2' C1 C2 Cl1 . . . . -86.0(11) ?
C1 C2 C3 C4 . . . . -179.3(2) ?
Cl1' C2 C3 C4 . . . . -23.7(5) ?
Cl1 C2 C3 C4 . . . . 11.8(5) ?
C2 C3 C4 C6 . . . . -168.2(3) ?
C2 C3 C4 C5 . . . . 121.1(3) ?
C3 C4 C5 C9 . . . . -2.0(3) ?
C6 C4 C5 C9 . . . . -114.0(2) ?
C3 C4 C5 C6 . . . . 112.0(3) ?
C3 C4 C6 C7 . . . . 3.2(3) ?
C5 C4 C6 C7 . . . . 111.2(2) ?
C3 C4 C6 C8 . . . . 146.5(2) ?
C5 C4 C6 C8 . . . . -105.5(2) ?
C3 C4 C6 C5 . . . . -108.0(2) ?
C9 C5 C6 C7 . . . . -1.9(3) ?
C4 C5 C6 C7 . . . . -109.5(2) ?
C9 C5 C6 C4 . . . . 107.6(2) ?
C9 C5 C6 C8 . . . . -145.1(2) ?
C4 C5 C6 C8 . . . . 107.3(2) ?
C10 N1 C9 O1 . . . . -5.1(3) ?
C10 N1 C9 C5 . . . . 173.88(19) ?
C6 C5 C9 O1 . . . . -37.7(3) ?
C4 C5 C9 O1 . . . . 33.3(3) ?
C6 C5 C9 N1 . . . . 143.3(2) ?
C4 C5 C9 N1 . . . . -145.6(2) ?
C9 N1 C10 C11 . . . . 111.4(3) ?
C9 N1 C10 C15 . . . . -71.4(3) ?
C15 C10 C11 C12 . . . . -1.2(4) ?
N1 C10 C11 C12 . . . . 176.0(2) ?
C10 C11 C12 C13 . . . . -0.2(4) ?
C11 C12 C13 C14 . . . . 1.7(4) ?
C11 C12 C13 C17 . . . . -177.0(2) ?
C12 C13 C14 C15 . . . . -1.8(4) ?
C17 C13 C14 C15 . . . . 176.9(2) ?
C13 C14 C15 C10 . . . . 0.4(4) ?
C13 C14 C15 C16 . . . . -179.8(2) ?
C11 C10 C15 C14 . . . . 1.1(4) ?
N1 C10 C15 C14 . . . . -176.1(2) ?
C11 C10 C15 C16 . . . . -178.7(2) ?
N1 C10 C15 C16 . . . . 4.1(4) ?
F6 C18 C19 C20 . . . . -2.9(4) ?
F5 C18 C19 C20 . . . . 118.3(3) ?
F4 C18 C19 C20 . . . . -122.5(3) ?
F6 C18 C19 Cl2 . . . . 178.17(18) ?
F5 C18 C19 Cl2 . . . . -60.7(3) ?
F4 C18 C19 Cl2 . . . . 58.5(2) ?
C18 C19 C20 C21 . . . . -175.4(2) ?
Cl2 C19 C20 C21 . . . . 3.4(3) ?
C19 C20 C21 C23 . . . . 143.6(2) ?
C19 C20 C21 C22 . . . . -144.6(2) ?
C20 C21 C22 C26 . . . . 3.2(3) ?
C23 C21 C22 C26 . . . . 112.7(2) ?
C20 C21 C22 C23 . . . . -109.5(3) ?
C20 C21 C23 C25 . . . . 2.0(3) ?
C22 C21 C23 C25 . . . . -110.7(2) ?
C20 C21 C23 C22 . . . . 112.7(2) ?
C20 C21 C23 C24 . . . . -140.0(2) ?
C22 C21 C23 C24 . . . . 107.3(2) ?
C26 C22 C23 C25 . . . . 1.2(3) ?
C21 C22 C23 C25 . . . . 110.1(2) ?
C26 C22 C23 C21 . . . . -108.8(2) ?
C26 C22 C23 C24 . . . . 146.1(2) ?
C21 C22 C23 C24 . . . . -105.1(2) ?
C27 N2 C26 O2 . . . . 5.7(4) ?
C27 N2 C26 C22 . . . . -174.6(2) ?
C23 C22 C26 O2 . . . . 44.6(3) ?
C21 C22 C26 O2 . . . . -26.9(3) ?
C23 C22 C26 N2 . . . . -135.1(2) ?
C21 C22 C26 N2 . . . . 153.5(2) ?
C26 N2 C27 C28 . . . . 46.4(3) ?
C26 N2 C27 C32 . . . . -136.8(2) ?
C32 C27 C28 C29 . . . . 0.5(4) ?
N2 C27 C28 C29 . . . . 177.3(2) ?
C27 C28 C29 C30 . . . . -0.2(4) ?
C28 C29 C30 C31 . . . . -0.7(4) ?
C28 C29 C30 C34 . . . . 179.7(3) ?
C29 C30 C31 C32 . . . . 1.3(4) ?
C34 C30 C31 C32 . . . . -179.1(3) ?
C30 C31 C32 C27 . . . . -1.0(4) ?
C30 C31 C32 C33 . . . . 179.3(3) ?
C28 C27 C32 C31 . . . . 0.0(3) ?
N2 C27 C32 C31 . . . . -176.8(2) ?
C28 C27 C32 C33 . . . . 179.8(2) ?
N2 C27 C32 C33 . . . . 3.0(3) ?
F8 C35 C36 C37 . . . . -119.2(2) ?
F9 C35 C36 C37 . . . . 1.1(3) ?
F7 C35 C36 C37 . . . . 120.9(2) ?
F8 C35 C36 Cl3 . . . . 60.5(2) ?
F9 C35 C36 Cl3 . . . . -179.19(16) ?
F7 C35 C36 Cl3 . . . . -59.5(2) ?
C35 C36 C37 C38 . . . . -176.9(2) ?
Cl3 C36 C37 C38 . . . . 3.5(3) ?
C36 C37 C38 C40 . . . . -125.4(2) ?
C36 C37 C38 C39 . . . . 162.8(2) ?
C37 C38 C39 C43 . . . . 2.4(3) ?
C40 C38 C39 C43 . . . . -110.1(2) ?
C37 C38 C39 C40 . . . . 112.5(2) ?
C43 C39 C40 C41 . . . . 3.9(3) ?
C38 C39 C40 C41 . . . . -108.9(2) ?
C43 C39 C40 C42 . . . . -139.9(2) ?
C38 C39 C40 C42 . . . . 107.3(2) ?
C43 C39 C40 C38 . . . . 112.8(2) ?
C37 C38 C40 C41 . . . . 1.7(3) ?
C39 C38 C40 C41 . . . . 111.2(2) ?
C37 C38 C40 C39 . . . . -109.5(2) ?
C37 C38 C40 C42 . . . . 144.8(2) ?
C39 C38 C40 C42 . . . . -105.8(2) ?
C44 N3 C43 O3 . . . . 9.0(4) ?
C44 N3 C43 C39 . . . . -169.05(19) ?
C40 C39 C43 O3 . . . . -43.1(3) ?
C38 C39 C43 O3 . . . . 29.3(3) ?
C40 C39 C43 N3 . . . . 134.9(2) ?
C38 C39 C43 N3 . . . . -152.7(2) ?
C43 N3 C44 C45 . . . . 45.3(3) ?
C43 N3 C44 C49 . . . . -138.2(2) ?
C49 C44 C45 C46 . . . . 0.4(4) ?
N3 C44 C45 C46 . . . . 176.9(2) ?
C44 C45 C46 C47 . . . . -1.4(4) ?
C45 C46 C47 C48 . . . . 1.6(4) ?
C45 C46 C47 C51 . . . . -178.3(3) ?
C46 C47 C48 C49 . . . . -0.8(4) ?
C51 C47 C48 C49 . . . . 179.1(3) ?
C45 C44 C49 C48 . . . . 0.4(4) ?
N3 C44 C49 C48 . . . . -176.2(2) ?
C45 C44 C49 C50 . . . . -178.5(2) ?
N3 C44 C49 C50 . . . . 5.0(4) ?
C47 C48 C49 C44 . . . . -0.2(4) ?
C47 C48 C49 C50 . . . . 178.7(3) ?
